data_2101313
loop_
_publ_author_name
'Marsh, R. E.'
'Bernal, I.'

_publ_section_title
;
 More space-group changes
;
_journal_issue 3
_journal_name_full 'Acta Crystallographica Section B'
_journal_page_first 300
_journal_page_last 307
_journal_paper_doi 10.1107/S0108768194011857
_journal_volume 51
_journal_year 1995
_chemical_formula_sum 'Ba2 H24 O28 P8 Pt2'
_symmetry_cell_setting monoclinic
_symmetry_space_group_name_Hall '-P 2ybc'
_symmetry_space_group_name_H-M 'P 1 21/c 1'
_cell_angle_alpha 90
_cell_angle_beta 90.758(8)
_cell_angle_gamma 90
_cell_formula_units_Z 2
_cell_length_a 9.5452(8)
_cell_length_b 19.459(2)
_cell_length_c 7.6611(8)
_cell_volume 1422.8(2)
_diffrn_radiation_type Mo
_diffrn_radiation_wavelength 0.71073
_cod_data_source_file cr0484.cif
_cod_data_source_block cr0484h
_cod_original_cell_volume 1422.8
_cod_database_code 2101313

loop_
_atom_site_label
_atom_site_fract_x
_atom_site_fract_y
_atom_site_fract_z
Pt -.0252 .0166 .1847
Ba .4994 .1911 .2588
P(1) -.1635 -.0802 .2092
P(2) .1622 -.0498 .2772
P(3) .1174 .1132 .1599
P(4) -.2147 .0834 .0996
O(1) -.1289 -.1334 .0485
O(2) .2392 -.0824 .1090
O(11) -.3214 -.0718 .2100
O(12) -.1258 -.1275 .3702
O(21) .1350 -.1110 .3930
O(22) .2842 -.0086 .3670
O(31) .2650 .1103 .2275
O(32) .0506 .1820 .2300
O(41) -.2140 .1594 .1465
O(42) -.3629 .0566 .1635
O(91) .5072 .1700 -.1125
O(92) .3013 .2344 .5205
O(93) .6871 .2192 .5350
O(94) .4958 .0915 .5070
